data_4513921
loop_
_publ_author_name
'Soni, Vineeta'
'Jagtap, Rahul A.'
'Gonnade, Rajesh G.'
'Punji, Benudhar'

_publ_section_title
;
 Unified Strategy for Nickel-Catalyzed C-2 Alkylation of Indoles through
 Chelation Assistance
;
_journal_issue 9
_journal_name_full 'ACS Catalysis'
_journal_page_first 5666
_journal_paper_doi 10.1021/acscatal.6b02003
_journal_volume 6
_journal_year 2016
_chemical_formula_moiety 'C15 H18 Cl N3 Ni O'
_chemical_formula_sum 'C15 H18 Cl N3 Ni O'
_chemical_formula_weight 350.48
_chemical_name_systematic
;
 ?
;
_space_group_crystal_system monoclinic
_space_group_IT_number 15
_space_group_name_Hall '-C 2yc'
_space_group_name_H-M_alt 'C 1 2/c 1'
_symmetry_space_group_name_Hall '-C 2yc'
_symmetry_space_group_name_H-M 'C 1 2/c 1'
_atom_sites_solution_hydrogens geom
_audit_creation_method SHELXL-2013
_cell_angle_alpha 90
_cell_angle_beta 101.1540(10)
_cell_angle_gamma 90
_cell_formula_units_Z 8
_cell_length_a 14.6259(3)
_cell_length_b 13.2292(3)
_cell_length_c 16.0114(3)
_cell_measurement_reflns_used 8709
_cell_measurement_temperature 200(2)
_cell_measurement_theta_max 32.01
_cell_measurement_theta_min 2.31
_cell_volume 3039.51(11)
_computing_cell_refinement 'Bruker SAINT'
_computing_data_collection 'Bruker APEX2'
_computing_data_reduction 'Bruker SAINT'
_computing_molecular_graphics 'Bruker SHELXTL'
_computing_publication_material 'Bruker SHELXTL'
_computing_structure_refinement 'SHELXL-2013 (Sheldrick, 2013)'
_computing_structure_solution 'SHELXS-97 (Sheldrick, 2008)'
_diffrn_ambient_temperature 200(2)
_diffrn_measured_fraction_theta_full 0.976
_diffrn_measured_fraction_theta_max 1.000
_diffrn_measurement_device_type 'Bruker APEX-II CCD'
_diffrn_measurement_method '\f and \w scans'
_diffrn_radiation_monochromator graphite
_diffrn_radiation_type MoK\a
_diffrn_radiation_wavelength 0.71073
_diffrn_reflns_av_R_equivalents 0.0176
_diffrn_reflns_av_unetI/netI 0.0143
_diffrn_reflns_Laue_measured_fraction_full 0.976
_diffrn_reflns_Laue_measured_fraction_max 1.000
_diffrn_reflns_limit_h_max 17
_diffrn_reflns_limit_h_min -17
_diffrn_reflns_limit_k_max 15
_diffrn_reflns_limit_k_min -14
_diffrn_reflns_limit_l_max 19
_diffrn_reflns_limit_l_min -19
_diffrn_reflns_number 11801
_diffrn_reflns_point_group_measured_fraction_full 0.976
_diffrn_reflns_point_group_measured_fraction_max 1.000
_diffrn_reflns_theta_full 25.242
_diffrn_reflns_theta_max 24.993
_diffrn_reflns_theta_min 2.094
_diffrn_source 'fine-focus sealed tube'
_exptl_absorpt_coefficient_mu 1.454
_exptl_absorpt_correction_T_max 0.7126
_exptl_absorpt_correction_T_min 0.5608
_exptl_absorpt_correction_type multi-scan
_exptl_absorpt_process_details SADABS,(BRUKER,2006)
_exptl_crystal_colour BROWN
_exptl_crystal_density_diffrn 1.532
_exptl_crystal_description BLOCK
_exptl_crystal_F_000 1456
_exptl_crystal_size_max 0.450
_exptl_crystal_size_mid 0.350
_exptl_crystal_size_min 0.250
_refine_diff_density_max 0.225
_refine_diff_density_min -0.341
_refine_diff_density_rms 0.079
_refine_ls_extinction_method none
_refine_ls_goodness_of_fit_ref 1.078
_refine_ls_hydrogen_treatment constr
_refine_ls_matrix_type full
_refine_ls_number_parameters 192
_refine_ls_number_reflns 2682
_refine_ls_number_restraints 0
_refine_ls_restrained_S_all 1.078
_refine_ls_R_factor_all 0.0240
_refine_ls_R_factor_gt 0.0219
_refine_ls_shift/su_max 0.001
_refine_ls_shift/su_mean 0.000
_refine_ls_structure_factor_coef Fsqd
_refine_ls_weighting_details 'w=1/[\s^2^(Fo^2^)+(0.0274P)^2^+2.7410P] where P=(Fo^2^+2Fc^2^)/3'
_refine_ls_weighting_scheme calc
_refine_ls_wR_factor_gt 0.0547
_refine_ls_wR_factor_ref 0.0559
_reflns_Friedel_coverage 0.000
_reflns_number_gt 2510
_reflns_number_total 2682
_reflns_threshold_expression 'I > 2\s(I)'
_cod_data_source_file cs6b02003_si_003.cif
_cod_data_source_block VS_E_23_0m
_cod_depositor_comments
;
The following automatic conversions were performed:

'_exptl_absorpt_correction_type' value 'MULTI-SCAN' changed to
'multi-scan' according to
/usr/data/users/saulius/crontab/automatic-downloads/rss-feeds/ACS/lib/dictionaries/cif_core.dic
dictionary named 'cif_core.dic' version 2.4.2 from 2011-04-26.

Automatic conversion script
Id: cif_fix_values 4268 2015-11-12 08:31:59Z antanas 

 Adding full bibliography for 4513921--4513922.cif.
;
_cod_database_code 4513921
_shelx_space_group_comment
;
The symmetry employed for this shelxl refinement is uniquely defined
by the following loop, which should always be used as a source of
symmetry information in preference to the above space-group names.
They are only intended as comments.
;
_shelx_estimated_absorpt_t_min 0.561
_shelx_estimated_absorpt_t_max 0.713
_shelxl_version_number 2013-3

loop_
_space_group_symop_operation_xyz
'x, y, z'
'-x, y, -z+1/2'
'x+1/2, y+1/2, z'
'-x+1/2, y+1/2, -z+1/2'
'-x, -y, -z'
'x, -y, z-1/2'
'-x+1/2, -y+1/2, -z'
'x+1/2, -y+1/2, z-1/2'

loop_
_atom_site_label
_atom_site_type_symbol
_atom_site_fract_x
_atom_site_fract_y
_atom_site_fract_z
_atom_site_U_iso_or_equiv
_atom_site_adp_type
_atom_site_occupancy
_atom_site_site_symmetry_order
_atom_site_calc_flag
_atom_site_refinement_flags_posn
_atom_site_refinement_flags_adp
Ni1 Ni 0.22775(2) 0.79182(2) 0.26323(2) 0.02192(8) Uani 1 1 d . .
Cl1 Cl 0.11384(3) 0.85326(4) 0.16846(3) 0.03657(12) Uani 1 1 d . .
O1 O 0.46239(8) 0.65006(9) 0.36139(8) 0.0332(3) Uani 1 1 d . .
N1 N 0.33144(9) 0.75171(10) 0.34081(9) 0.0239(3) Uani 1 1 d . .
N2 N 0.19707(9) 0.86454(10) 0.35718(9) 0.0225(3) Uani 1 1 d . .
N3 N 0.27577(10) 0.70564(10) 0.18134(9) 0.0269(3) Uani 1 1 d . .
C1 C 0.34305(11) 0.79598(12) 0.42140(11) 0.0240(3) Uani 1 1 d . .
C2 C 0.41468(12) 0.78541(13) 0.49104(12) 0.0303(4) Uani 1 1 d . .
H2 H 0.4676 0.7452 0.4873 0.036 Uiso 1 1 calc R U
C3 C 0.40852(13) 0.83462(14) 0.56738(12) 0.0353(4) Uani 1 1 d . .
H3 H 0.4581 0.8271 0.6150 0.042 Uiso 1 1 calc R U
C4 C 0.33351(13) 0.89302(14) 0.57564(11) 0.0344(4) Uani 1 1 d . .
H4 H 0.3317 0.9252 0.6284 0.041 Uiso 1 1 calc R U
C5 C 0.25886(12) 0.90558(12) 0.50608(11) 0.0279(4) Uani 1 1 d . .
C6 C 0.17629(13) 0.96082(13) 0.50796(12) 0.0329(4) Uani 1 1 d . .
H6 H 0.1686 0.9946 0.5585 0.040 Uiso 1 1 calc R U
C7 C 0.10819(12) 0.96522(13) 0.43700(12) 0.0321(4) Uani 1 1 d . .
H7 H 0.0523 1.0014 0.4381 0.038 Uiso 1 1 calc R U
C8 C 0.12041(11) 0.91642(12) 0.36223(11) 0.0268(4) Uani 1 1 d . .
H8 H 0.0721 0.9206 0.3133 0.032 Uiso 1 1 calc R U
C9 C 0.26558(11) 0.85739(12) 0.42919(10) 0.0230(3) Uani 1 1 d . .
C10 C 0.38981(11) 0.68237(12) 0.31814(11) 0.0246(4) Uani 1 1 d . .
C11 C 0.35341(12) 0.64215(13) 0.22990(11) 0.0283(4) Uani 1 1 d . .
H11A H 0.4051 0.6397 0.1981 0.034 Uiso 1 1 calc R U
H11B H 0.3306 0.5722 0.2342 0.034 Uiso 1 1 calc R U
C12 C 0.20271(13) 0.63833(14) 0.13043(12) 0.0347(4) Uani 1 1 d . .
H12A H 0.2332 0.5920 0.0957 0.042 Uiso 1 1 calc R U
H12B H 0.1582 0.6808 0.0909 0.042 Uiso 1 1 calc R U
C13 C 0.14898(14) 0.57615(16) 0.18379(14) 0.0424(5) Uani 1 1 d . .
H13A H 0.1922 0.5329 0.2225 0.064 Uiso 1 1 calc R U
H13B H 0.1033 0.5340 0.1465 0.064 Uiso 1 1 calc R U
H13C H 0.1166 0.6213 0.2170 0.064 Uiso 1 1 calc R U
C14 C 0.31297(14) 0.76990(15) 0.11803(12) 0.0350(4) Uani 1 1 d . .
H14A H 0.2605 0.8077 0.0835 0.042 Uiso 1 1 calc R U
H14B H 0.3391 0.7251 0.0791 0.042 Uiso 1 1 calc R U
C15 C 0.38717(15) 0.84432(15) 0.15749(14) 0.0422(5) Uani 1 1 d . .
H15A H 0.3625 0.8883 0.1972 0.063 Uiso 1 1 calc R U
H15B H 0.4056 0.8855 0.1126 0.063 Uiso 1 1 calc R U
H15C H 0.4415 0.8075 0.1883 0.063 Uiso 1 1 calc R U

loop_
_atom_site_aniso_label
_atom_site_aniso_U_11
_atom_site_aniso_U_22
_atom_site_aniso_U_33
_atom_site_aniso_U_23
_atom_site_aniso_U_13
_atom_site_aniso_U_12
Ni1 0.02113(12) 0.02299(13) 0.02181(13) 0.00091(8) 0.00463(8) 0.00463(8)
Cl1 0.0324(2) 0.0469(3) 0.0287(2) 0.0050(2) 0.00162(18) 0.01439(19)
O1 0.0256(6) 0.0373(7) 0.0373(7) 0.0073(6) 0.0074(5) 0.0116(5)
N1 0.0220(7) 0.0241(7) 0.0259(7) 0.0009(6) 0.0052(6) 0.0038(6)
N2 0.0245(7) 0.0187(7) 0.0254(7) 0.0031(6) 0.0077(6) 0.0013(5)
N3 0.0290(8) 0.0275(8) 0.0252(7) -0.0001(6) 0.0077(6) 0.0045(6)
C1 0.0250(8) 0.0210(8) 0.0263(9) 0.0026(7) 0.0058(7) -0.0022(6)
C2 0.0264(9) 0.0292(9) 0.0337(10) 0.0037(8) 0.0021(7) -0.0018(7)
C3 0.0375(10) 0.0350(10) 0.0294(10) 0.0018(8) -0.0037(8) -0.0080(8)
C4 0.0500(11) 0.0285(9) 0.0246(9) -0.0029(7) 0.0067(8) -0.0086(8)
C5 0.0384(9) 0.0180(8) 0.0295(9) 0.0009(7) 0.0123(7) -0.0040(7)
C6 0.0482(11) 0.0219(8) 0.0344(10) -0.0009(8) 0.0222(8) -0.0002(8)
C7 0.0354(9) 0.0241(9) 0.0423(10) 0.0040(8) 0.0213(8) 0.0059(7)
C8 0.0256(8) 0.0231(8) 0.0340(9) 0.0058(7) 0.0118(7) 0.0037(7)
C9 0.0263(8) 0.0188(8) 0.0248(8) 0.0024(6) 0.0071(7) -0.0021(6)
C10 0.0238(8) 0.0216(8) 0.0307(9) 0.0051(7) 0.0109(7) 0.0017(7)
C11 0.0276(9) 0.0247(9) 0.0344(9) 0.0003(7) 0.0105(7) 0.0062(7)
C12 0.0377(10) 0.0357(10) 0.0297(9) -0.0082(8) 0.0044(8) 0.0012(8)
C13 0.0357(10) 0.0405(11) 0.0504(12) -0.0043(10) 0.0064(9) -0.0058(8)
C14 0.0416(11) 0.0374(10) 0.0297(10) 0.0058(8) 0.0164(8) 0.0069(8)
C15 0.0516(12) 0.0308(10) 0.0500(12) 0.0042(9) 0.0242(10) 0.0003(9)

loop_
_atom_type_symbol
_atom_type_description
_atom_type_scat_dispersion_real
_atom_type_scat_dispersion_imag
_atom_type_scat_source
C C 0.0033 0.0016 'International Tables Vol C Tables 4.2.6.8 and 6.1.1.4'
H H 0.0000 0.0000 'International Tables Vol C Tables 4.2.6.8 and 6.1.1.4'
N N 0.0061 0.0033 'International Tables Vol C Tables 4.2.6.8 and 6.1.1.4'
O O 0.0106 0.0060 'International Tables Vol C Tables 4.2.6.8 and 6.1.1.4'
Ni Ni 0.3393 1.1124 'International Tables Vol C Tables 4.2.6.8 and 6.1.1.4'
Cl Cl 0.1484 0.1585 'International Tables Vol C Tables 4.2.6.8 and 6.1.1.4'

loop_
_geom_angle_atom_site_label_1
_geom_angle_atom_site_label_2
_geom_angle_atom_site_label_3
_geom_angle
N1 Ni1 N2 84.39(6)
N1 Ni1 N3 85.93(6)
N2 Ni1 N3 170.13(6)
N1 Ni1 Cl1 173.81(5)
N2 Ni1 Cl1 95.50(4)
N3 Ni1 Cl1 94.33(4)
C10 N1 C1 124.27(14)
C10 N1 Ni1 119.69(12)
C1 N1 Ni1 116.04(11)
C8 N2 C9 118.03(14)
C8 N2 Ni1 129.55(12)
C9 N2 Ni1 112.39(10)
C11 N3 C14 109.22(13)
C11 N3 C12 109.64(13)
C14 N3 C12 106.33(14)
C11 N3 Ni1 108.10(10)
C14 N3 Ni1 110.13(10)
C12 N3 Ni1 113.36(11)
C2 C1 N1 129.84(16)
C2 C1 C9 118.73(16)
N1 C1 C9 111.39(14)
C1 C2 C3 119.32(17)
C1 C2 H2 120.3
C3 C2 H2 120.3
C4 C3 C2 122.26(17)
C4 C3 H3 118.9
C2 C3 H3 118.9
C3 C4 C5 120.17(17)
C3 C4 H4 119.9
C5 C4 H4 119.9
C9 C5 C4 117.59(16)
C9 C5 C6 117.16(16)
C4 C5 C6 125.23(17)
C7 C6 C5 119.60(16)
C7 C6 H6 120.2
C5 C6 H6 120.2
C6 C7 C8 120.01(16)
C6 C7 H7 120.0
C8 C7 H7 120.0
N2 C8 C7 122.53(16)
N2 C8 H8 118.7
C7 C8 H8 118.7
N2 C9 C5 122.62(15)
N2 C9 C1 115.46(14)
C5 C9 C1 121.91(15)
O1 C10 N1 127.46(16)
O1 C10 C11 121.09(15)
N1 C10 C11 111.40(14)
N3 C11 C10 112.47(13)
N3 C11 H11A 109.1
C10 C11 H11A 109.1
N3 C11 H11B 109.1
C10 C11 H11B 109.1
H11A C11 H11B 107.8
N3 C12 C13 114.11(15)
N3 C12 H12A 108.7
C13 C12 H12A 108.7
N3 C12 H12B 108.7
C13 C12 H12B 108.7
H12A C12 H12B 107.6
C12 C13 H13A 109.5
C12 C13 H13B 109.5
H13A C13 H13B 109.5
C12 C13 H13C 109.5
H13A C13 H13C 109.5
H13B C13 H13C 109.5
N3 C14 C15 114.27(16)
N3 C14 H14A 108.7
C15 C14 H14A 108.7
N3 C14 H14B 108.7
C15 C14 H14B 108.7
H14A C14 H14B 107.6
C14 C15 H15A 109.5
C14 C15 H15B 109.5
H15A C15 H15B 109.5
C14 C15 H15C 109.5
H15A C15 H15C 109.5
H15B C15 H15C 109.5

loop_
_geom_bond_atom_site_label_1
_geom_bond_atom_site_label_2
_geom_bond_distance
Ni1 N1 1.8427(13)
Ni1 N2 1.9107(13)
Ni1 N3 1.9668(14)
Ni1 Cl1 2.1818(5)
O1 C10 1.227(2)
N1 C10 1.350(2)
N1 C1 1.397(2)
N2 C8 1.330(2)
N2 C9 1.377(2)
N3 C11 1.503(2)
N3 C14 1.503(2)
N3 C12 1.504(2)
C1 C2 1.382(2)
C1 C9 1.419(2)
C2 C3 1.403(3)
C2 H2 0.9500
C3 C4 1.369(3)
C3 H3 0.9500
C4 C5 1.411(3)
C4 H4 0.9500
C5 C9 1.407(2)
C5 C6 1.417(2)
C6 C7 1.360(3)
C6 H6 0.9500
C7 C8 1.402(2)
C7 H7 0.9500
C8 H8 0.9500
C10 C11 1.507(2)
C11 H11A 0.9900
C11 H11B 0.9900
C12 C13 1.511(3)
C12 H12A 0.9900
C12 H12B 0.9900
C13 H13A 0.9800
C13 H13B 0.9800
C13 H13C 0.9800
C14 C15 1.510(3)
C14 H14A 0.9900
C14 H14B 0.9900
C15 H15A 0.9800
C15 H15B 0.9800
C15 H15C 0.9800

loop_
_geom_torsion_atom_site_label_1
_geom_torsion_atom_site_label_2
_geom_torsion_atom_site_label_3
_geom_torsion_atom_site_label_4
_geom_torsion
N2 Ni1 N1 C10 173.70(13)
N3 Ni1 N1 C10 -4.37(12)
N2 Ni1 N1 C1 -5.44(11)
N3 Ni1 N1 C1 176.48(12)
C10 N1 C1 C2 4.2(3)
Ni1 N1 C1 C2 -176.69(14)
C10 N1 C1 C9 -173.52(14)
Ni1 N1 C1 C9 5.59(17)
N1 C1 C2 C3 -176.98(16)
C9 C1 C2 C3 0.6(2)
C1 C2 C3 C4 0.2(3)
C2 C3 C4 C5 0.0(3)
C3 C4 C5 C9 -0.8(3)
C3 C4 C5 C6 177.47(17)
C9 C5 C6 C7 -0.1(2)
C4 C5 C6 C7 -178.34(17)
C5 C6 C7 C8 -0.9(3)
C9 N2 C8 C7 1.4(2)
Ni1 N2 C8 C7 179.32(12)
C6 C7 C8 N2 0.2(3)
C8 N2 C9 C5 -2.4(2)
Ni1 N2 C9 C5 179.35(12)
C8 N2 C9 C1 176.25(14)
Ni1 N2 C9 C1 -2.02(17)
C4 C5 C9 N2 -179.87(15)
C6 C5 C9 N2 1.7(2)
C4 C5 C9 C1 1.6(2)
C6 C5 C9 C1 -176.82(15)
C2 C1 C9 N2 179.86(14)
N1 C1 C9 N2 -2.1(2)
C2 C1 C9 C5 -1.5(2)
N1 C1 C9 C5 176.50(14)
C1 N1 C10 O1 -2.9(3)
Ni1 N1 C10 O1 177.98(13)
C1 N1 C10 C11 174.60(14)
Ni1 N1 C10 C11 -4.47(18)
C14 N3 C11 C10 103.14(16)
C12 N3 C11 C10 -140.72(14)
Ni1 N3 C11 C10 -16.70(16)
O1 C10 C11 N3 -168.10(14)
N1 C10 C11 N3 14.2(2)
C11 N3 C12 C13 68.83(19)
C14 N3 C12 C13 -173.22(15)
Ni1 N3 C12 C13 -52.07(18)
C11 N3 C14 C15 -62.50(19)
C12 N3 C14 C15 179.27(15)
Ni1 N3 C14 C15 56.07(17)
